data_7218062
loop_
_publ_author_name
'Hao, Xiu-Li'
'Ma, Yuan-Yuan'
'Wang, Yong-Hui'
'Zang, Hong-Ying'
'Li, Yang-Guang'

_publ_section_title
;
 Isopolymolybdate-induced organic--inorganic hybrid assemblies with copper
 ions and bichelate-bridging ligands
;
_journal_issue 43
_journal_name_full CrystEngComm
_journal_page_first 10017
_journal_paper_doi 10.1039/C4CE01591F
_journal_volume 16
_journal_year 2014
_chemical_formula_sum 'C48 H44 Cu2 Mo8 N12 O28'
_chemical_formula_weight 2131.55
_chemical_name_systematic
; 
 ? 
;
_space_group_IT_number 14
_symmetry_cell_setting monoclinic
_symmetry_space_group_name_Hall '-P 2ybc'
_symmetry_space_group_name_H-M 'P 1 21/c 1'
_atom_sites_solution_hydrogens geom
_atom_sites_solution_primary direct
_atom_sites_solution_secondary difmap
_audit_creation_method SHELXL-97
_cell_angle_alpha 90.00
_cell_angle_beta 109.501(2)
_cell_angle_gamma 90.00
_cell_formula_units_Z 2
_cell_length_a 10.4332(2)
_cell_length_b 15.1148(3)
_cell_length_c 20.2219(5)
_cell_measurement_reflns_used 6306
_cell_measurement_temperature 150(2)
_cell_measurement_theta_max 29.1443
_cell_measurement_theta_min 3.1997
_cell_volume 3005.98(12)
_computing_cell_refinement PROCESS-AUTO
_computing_data_collection PROCESS-AUTO
_computing_data_reduction CrystalStructure
_computing_structure_refinement 'SHELXL-97 (Sheldrick, 1997)'
_computing_structure_solution 'SHELXS-97 (Sheldrick, 1990)'
_diffrn_ambient_temperature 150(2)
_diffrn_detector_area_resol_mean 0.01
_diffrn_measured_fraction_theta_full 0.995
_diffrn_measured_fraction_theta_max 0.995
_diffrn_measurement_device_type 'Rigaku R-AXIS RAPID IP'
_diffrn_measurement_method Oscillation
_diffrn_radiation_monochromator graphite
_diffrn_radiation_source 'fine-focus sealed tube'
_diffrn_radiation_type MoK\a
_diffrn_radiation_wavelength 0.71073
_diffrn_reflns_av_R_equivalents 0.0255
_diffrn_reflns_av_sigmaI/netI 0.0357
_diffrn_reflns_limit_h_max 12
_diffrn_reflns_limit_h_min -10
_diffrn_reflns_limit_k_max 17
_diffrn_reflns_limit_k_min -13
_diffrn_reflns_limit_l_max 24
_diffrn_reflns_limit_l_min -21
_diffrn_reflns_number 11421
_diffrn_reflns_theta_full 25.00
_diffrn_reflns_theta_max 25.00
_diffrn_reflns_theta_min 3.40
_diffrn_standards_decay_% none
_diffrn_standards_interval_count 0
_diffrn_standards_interval_time 0
_diffrn_standards_number 0
_exptl_absorpt_coefficient_mu 2.401
_exptl_absorpt_correction_T_max 0.6202
_exptl_absorpt_correction_T_min 0.5741
_exptl_absorpt_correction_type multi-scan
_exptl_absorpt_process_details 'ABSCOR by T.Higashi 8 March, 1995'
_exptl_crystal_colour green
_exptl_crystal_density_diffrn 2.355
_exptl_crystal_density_method 'not measured'
_exptl_crystal_description block
_exptl_crystal_F_000 2068
_exptl_crystal_size_max 0.26
_exptl_crystal_size_mid 0.24
_exptl_crystal_size_min 0.22
_platon_squeeze_details
;
;
_refine_diff_density_max 0.487
_refine_diff_density_min -0.434
_refine_diff_density_rms 0.097
_refine_ls_extinction_method none
_refine_ls_goodness_of_fit_ref 1.022
_refine_ls_hydrogen_treatment constr
_refine_ls_matrix_type full
_refine_ls_number_parameters 433
_refine_ls_number_reflns 5262
_refine_ls_number_restraints 0
_refine_ls_restrained_S_all 1.022
_refine_ls_R_factor_all 0.0354
_refine_ls_R_factor_gt 0.0259
_refine_ls_shift/su_max 0.001
_refine_ls_shift/su_mean 0.000
_refine_ls_structure_factor_coef Fsqd
_refine_ls_weighting_details 'calc w=1/[\s^2^(Fo^2^)+(0.0325P)^2^+0.5905P] where P=(Fo^2^+2Fc^2^)/3'
_refine_ls_weighting_scheme calc
_refine_ls_wR_factor_gt 0.0604
_refine_ls_wR_factor_ref 0.0658
_reflns_number_gt 4477
_reflns_number_total 5262
_reflns_threshold_expression >2sigma(I)
_cod_data_source_file c4ce01591f2.cif
_cod_data_source_block 3
_cod_depositor_comments
;
The following automatic conversions were performed:

'_symmetry_cell_setting' value 'Monoclinic' changed to 'monoclinic'
according to
/usr/data/users/saulius/crontab/automatic-downloads/rss-feeds/RSC/lib/dictionaries/cif_core.dic
dictionary named 'cif_core.dic' version 2.4.2 from 2011-04-26.

Automatic conversion script
Id: cif_fix_values 2281 2013-09-26 08:29:07Z andrius 

 Adding full bibliography for 7218060--7218066.cif.
;
_cod_original_cell_volume 3005.98(11)
_cod_original_sg_symbol_H-M P21/c
_cod_database_code 7218062

loop_
_symmetry_equiv_pos_as_xyz
'x, y, z'
'-x, y+1/2, -z+1/2'
'-x, -y, -z'
'x, -y-1/2, z-1/2'

loop_
_atom_site_label
_atom_site_type_symbol
_atom_site_fract_x
_atom_site_fract_y
_atom_site_fract_z
_atom_site_U_iso_or_equiv
_atom_site_adp_type
_atom_site_occupancy
_atom_site_symmetry_multiplicity
_atom_site_calc_flag
_atom_site_refinement_flags
Mo1 Mo 1.07218(3) 0.12339(2) 0.613964(16) 0.02068(9) Uani 1 1 d .
Mo2 Mo 0.87053(3) 0.16343(2) 0.444552(16) 0.02121(9) Uani 1 1 d .
Mo3 Mo 1.16226(3) 0.02808(2) 0.494037(16) 0.01795(9) Uani 1 1 d .
Mo4 Mo 0.96644(3) 0.07070(2) 0.321774(16) 0.02091(9) Uani 1 1 d .
Cu1 Cu 0.66131(4) 0.05910(3) 0.16586(2) 0.02612(12) Uani 1 1 d .
O1 O 0.7052(2) 0.15217(18) 0.39246(13) 0.0300(6) Uani 1 1 d .
O2 O 1.0922(2) 0.13805(16) 0.51932(12) 0.0213(5) Uani 1 1 d .
O3 O 1.3270(2) 0.03235(17) 0.54551(13) 0.0280(6) Uani 1 1 d .
O4 O 1.2404(2) 0.12734(18) 0.66056(13) 0.0301(6) Uani 1 1 d .
O5 O 0.9570(2) 0.17304(16) 0.37484(13) 0.0239(6) Uani 1 1 d .
O6 O 0.9261(2) 0.01781(16) 0.43023(12) 0.0199(5) Uani 1 1 d .
O7 O 0.7973(2) 0.06838(18) 0.26661(13) 0.0280(6) Uani 1 1 d .
O8 O 0.8598(2) 0.09838(16) 0.52756(12) 0.0200(5) Uani 1 1 d .
O9 O 1.0033(2) 0.05304(17) 0.67287(13) 0.0250(6) Uani 1 1 d .
O10 O 1.1630(2) 0.06353(16) 0.41156(13) 0.0233(6) Uani 1 1 d .
O11 O 1.0130(2) 0.22575(17) 0.62402(13) 0.0297(6) Uani 1 1 d .
O12 O 1.0532(2) 0.10750(19) 0.26966(13) 0.0325(7) Uani 1 1 d .
O13 O 0.8806(3) 0.27004(17) 0.47329(14) 0.0320(6) Uani 1 1 d .
C1 C 0.6120(4) 0.1770(3) 0.0339(2) 0.0349(10) Uani 1 1 d .
H1A H 0.6906 0.1507 0.0285 0.042 Uiso 1 1 calc R
C2 C 0.5461(4) 0.2432(3) -0.0124(2) 0.0380(10) Uani 1 1 d .
H2A H 0.5799 0.2626 -0.0482 0.046 Uiso 1 1 calc R
C3 C 0.4310(4) 0.2799(3) -0.0057(2) 0.0408(11) Uani 1 1 d .
H3A H 0.3836 0.3251 -0.0370 0.049 Uiso 1 1 calc R
C4 C 0.3843(4) 0.2507(3) 0.0473(2) 0.0372(10) Uani 1 1 d .
H4A H 0.3043 0.2751 0.0526 0.045 Uiso 1 1 calc R
C5 C 0.4558(4) 0.1863(3) 0.0917(2) 0.0267(9) Uani 1 1 d .
C6 C 0.4164(3) 0.1498(2) 0.1489(2) 0.0252(8) Uani 1 1 d .
C7 C 0.2988(4) 0.1554(3) 0.1672(2) 0.0308(9) Uani 1 1 d .
H7A H 0.2200 0.1901 0.1454 0.037 Uiso 1 1 calc R
C8 C 0.3218(4) 0.1005(3) 0.2230(2) 0.0290(9) Uani 1 1 d .
H8A H 0.2597 0.0890 0.2473 0.035 Uiso 1 1 calc R
C9 C 0.5123(4) -0.0009(3) 0.29227(19) 0.0259(9) Uani 1 1 d .
H9A H 0.5437 0.0278 0.3389 0.031 Uiso 1 1 calc R
H9B H 0.5927 -0.0256 0.2832 0.031 Uiso 1 1 calc R
C10 C 0.4154(3) -0.0744(2) 0.29220(19) 0.0240(8) Uani 1 1 d .
C11 C 0.3713(4) -0.0850(3) 0.3495(2) 0.0284(9) Uani 1 1 d .
H11A H 0.4065 -0.0473 0.3890 0.034 Uiso 1 1 calc R
C12 C 0.2780(4) -0.1491(3) 0.3503(2) 0.0321(9) Uani 1 1 d .
H12A H 0.2483 -0.1546 0.3898 0.039 Uiso 1 1 calc R
C13 C 0.2279(4) -0.2049(3) 0.2940(2) 0.0365(10) Uani 1 1 d .
H13A H 0.1635 -0.2492 0.2942 0.044 Uiso 1 1 calc R
C14 C 0.2719(4) -0.1960(3) 0.2367(2) 0.0362(10) Uani 1 1 d .
H14A H 0.2387 -0.2356 0.1983 0.043 Uiso 1 1 calc R
C15 C 0.3633(4) -0.1306(3) 0.2345(2) 0.0261(9) Uani 1 1 d .
C16 C 0.3953(4) -0.1188(3) 0.1677(2) 0.0290(9) Uani 1 1 d .
H16A H 0.3340 -0.1575 0.1312 0.035 Uiso 1 1 calc R
H16B H 0.3752 -0.0568 0.1518 0.035 Uiso 1 1 calc R
C17 C 0.5984(4) -0.2174(3) 0.1858(2) 0.0378(10) Uani 1 1 d .
H17A H 0.5629 -0.2696 0.1994 0.045 Uiso 1 1 calc R
C18 C 0.7202(4) -0.2104(3) 0.1757(2) 0.0394(11) Uani 1 1 d .
H18A H 0.7862 -0.2555 0.1809 0.047 Uiso 1 1 calc R
C19 C 0.7271(4) -0.1232(3) 0.1563(2) 0.0278(9) Uani 1 1 d .
C20 C 0.8279(4) -0.0728(3) 0.1365(2) 0.0304(9) Uani 1 1 d .
C21 C 0.9303(4) -0.1119(3) 0.1174(3) 0.0448(12) Uani 1 1 d .
H21A H 0.9416 -0.1743 0.1194 0.054 Uiso 1 1 calc R
C22 C 1.0160(4) -0.0584(3) 0.0955(3) 0.0481(12) Uani 1 1 d .
H22A H 1.0856 -0.0842 0.0811 0.058 Uiso 1 1 calc R
C23 C 1.0008(4) 0.0310(3) 0.0944(2) 0.0411(11) Uani 1 1 d .
H23A H 1.0586 0.0681 0.0789 0.049 Uiso 1 1 calc R
C24 C 0.8996(4) 0.0672(3) 0.1163(2) 0.0314(9) Uani 1 1 d .
H24A H 0.8917 0.1297 0.1179 0.038 Uiso 1 1 calc R
N1 N 0.5700(3) 0.1489(2) 0.08567(16) 0.0265(7) Uani 1 1 d .
N2 N 0.5050(3) 0.0948(2) 0.19260(16) 0.0236(7) Uani 1 1 d .
N3 N 0.4463(3) 0.0649(2) 0.23840(16) 0.0237(7) Uani 1 1 d .
N4 N 0.5370(3) -0.1389(2) 0.17349(16) 0.0272(7) Uani 1 1 d .
N5 N 0.6143(3) -0.0791(2) 0.15466(17) 0.0269(7) Uani 1 1 d .
N6 N 0.8126(3) 0.0164(2) 0.13518(17) 0.0270(7) Uani 1 1 d .

loop_
_atom_site_aniso_label
_atom_site_aniso_U_11
_atom_site_aniso_U_22
_atom_site_aniso_U_33
_atom_site_aniso_U_23
_atom_site_aniso_U_13
_atom_site_aniso_U_12
Mo1 0.02160(17) 0.01973(18) 0.02015(18) -0.00397(14) 0.00622(13) -0.00240(13)
Mo2 0.02315(17) 0.01925(18) 0.02197(18) 0.00195(14) 0.00852(13) 0.00281(13)
Mo3 0.01605(16) 0.01860(17) 0.01953(17) -0.00114(13) 0.00639(12) -0.00182(12)
Mo4 0.01931(16) 0.02512(18) 0.01935(18) 0.00201(14) 0.00787(13) 0.00048(13)
Cu1 0.0225(2) 0.0307(3) 0.0284(3) 0.0037(2) 0.01285(19) 0.0072(2)
O1 0.0258(13) 0.0360(16) 0.0279(15) 0.0033(13) 0.0087(11) 0.0019(12)
O2 0.0239(12) 0.0173(12) 0.0223(13) -0.0026(11) 0.0071(10) -0.0032(10)
O3 0.0211(13) 0.0321(15) 0.0298(15) -0.0008(13) 0.0070(11) -0.0024(11)
O4 0.0269(14) 0.0332(16) 0.0272(15) -0.0073(13) 0.0050(11) -0.0013(12)
O5 0.0262(13) 0.0237(14) 0.0238(14) 0.0043(12) 0.0110(11) 0.0018(11)
O6 0.0200(12) 0.0207(13) 0.0200(13) 0.0000(11) 0.0078(10) -0.0001(10)
O7 0.0239(13) 0.0375(16) 0.0214(14) 0.0000(12) 0.0058(11) 0.0016(12)
O8 0.0240(12) 0.0187(12) 0.0203(13) -0.0030(11) 0.0115(10) -0.0016(10)
O9 0.0281(13) 0.0262(14) 0.0238(14) -0.0026(12) 0.0127(11) -0.0004(11)
O10 0.0227(12) 0.0267(14) 0.0221(14) 0.0013(12) 0.0095(10) -0.0020(11)
O11 0.0334(14) 0.0225(14) 0.0333(16) -0.0033(12) 0.0113(12) 0.0002(12)
O12 0.0310(14) 0.0427(17) 0.0283(15) 0.0054(14) 0.0156(12) -0.0007(13)
O13 0.0411(15) 0.0240(14) 0.0333(16) -0.0012(13) 0.0155(12) 0.0019(12)
C1 0.035(2) 0.042(3) 0.030(2) 0.001(2) 0.0151(18) 0.006(2)
C2 0.048(3) 0.042(3) 0.026(2) 0.004(2) 0.0144(19) 0.002(2)
C3 0.049(3) 0.038(3) 0.033(2) 0.010(2) 0.011(2) 0.015(2)
C4 0.038(2) 0.040(3) 0.036(2) 0.005(2) 0.0164(19) 0.012(2)
C5 0.029(2) 0.024(2) 0.030(2) 0.0010(18) 0.0126(17) 0.0046(17)
C6 0.0250(19) 0.0203(19) 0.030(2) 0.0007(17) 0.0086(16) 0.0039(16)
C7 0.027(2) 0.028(2) 0.039(2) -0.001(2) 0.0132(17) 0.0060(17)
C8 0.024(2) 0.026(2) 0.042(2) -0.004(2) 0.0192(18) 0.0015(17)
C9 0.028(2) 0.030(2) 0.0182(19) 0.0001(17) 0.0068(15) -0.0044(17)
C10 0.0213(18) 0.026(2) 0.025(2) 0.0045(17) 0.0078(15) 0.0025(16)
C11 0.0275(19) 0.035(2) 0.022(2) 0.0018(18) 0.0087(16) 0.0049(18)
C12 0.030(2) 0.040(2) 0.031(2) 0.004(2) 0.0164(17) 0.0022(19)
C13 0.036(2) 0.038(3) 0.040(3) 0.001(2) 0.0200(19) -0.006(2)
C14 0.040(2) 0.037(2) 0.033(2) -0.013(2) 0.0140(19) -0.011(2)
C15 0.0274(19) 0.028(2) 0.024(2) -0.0007(18) 0.0091(16) -0.0003(17)
C16 0.029(2) 0.034(2) 0.026(2) -0.0038(19) 0.0109(17) -0.0046(18)
C17 0.047(3) 0.027(2) 0.039(3) 0.009(2) 0.014(2) -0.002(2)
C18 0.044(2) 0.032(2) 0.042(3) 0.007(2) 0.014(2) 0.013(2)
C19 0.027(2) 0.031(2) 0.025(2) -0.0024(18) 0.0095(16) 0.0028(17)
C20 0.028(2) 0.036(2) 0.027(2) -0.0014(19) 0.0096(17) 0.0041(18)
C21 0.040(2) 0.039(3) 0.062(3) -0.005(2) 0.025(2) 0.012(2)
C22 0.033(2) 0.060(3) 0.060(3) -0.010(3) 0.027(2) 0.006(2)
C23 0.032(2) 0.054(3) 0.043(3) -0.006(2) 0.020(2) -0.004(2)
C24 0.026(2) 0.036(2) 0.031(2) -0.003(2) 0.0093(17) -0.0007(18)
N1 0.0266(16) 0.0285(18) 0.0255(18) 0.0029(15) 0.0101(13) 0.0028(14)
N2 0.0209(15) 0.0258(17) 0.0262(17) 0.0011(15) 0.0106(13) 0.0009(14)
N3 0.0256(16) 0.0243(17) 0.0246(17) -0.0017(14) 0.0127(13) -0.0019(14)
N4 0.0330(18) 0.0255(18) 0.0256(18) -0.0016(15) 0.0130(14) -0.0047(15)
N5 0.0302(17) 0.0210(17) 0.0332(19) -0.0044(15) 0.0154(14) -0.0037(14)
N6 0.0231(16) 0.0292(18) 0.0298(18) -0.0018(16) 0.0104(14) 0.0041(14)

loop_
_atom_type_symbol
_atom_type_description
_atom_type_scat_dispersion_real
_atom_type_scat_dispersion_imag
_atom_type_scat_source
C C 0.0033 0.0016 'International Tables Vol C Tables 4.2.6.8 and 6.1.1.4'
Cu Cu 0.3201 1.2651 'International Tables Vol C Tables 4.2.6.8 and 6.1.1.4'
Mo Mo -1.6832 0.6857 'International Tables Vol C Tables 4.2.6.8 and 6.1.1.4'
N N 0.0061 0.0033 'International Tables Vol C Tables 4.2.6.8 and 6.1.1.4'
O O 0.0106 0.0060 'International Tables Vol C Tables 4.2.6.8 and 6.1.1.4'
H H 0.0000 0.0000 'International Tables Vol C Tables 4.2.6.8 and 6.1.1.4'

loop_
_geom_angle_atom_site_label_1
_geom_angle_atom_site_label_2
_geom_angle_atom_site_label_3
_geom_angle
_geom_angle_site_symmetry_1
_geom_angle_site_symmetry_3
O4 Mo1 O11 104.56(12) . .
O4 Mo1 O9 102.05(12) . .
O11 Mo1 O9 101.81(12) . .
O4 Mo1 O2 96.22(11) . .
O11 Mo1 O2 99.84(11) . .
O9 Mo1 O2 146.99(10) . .
O4 Mo1 O6 96.15(11) . 3_756
O11 Mo1 O6 158.90(10) . 3_756
O9 Mo1 O6 77.31(10) . 3_756
O2 Mo1 O6 73.56(9) . 3_756
O4 Mo1 O8 164.66(11) . .
O11 Mo1 O8 86.86(10) . .
O9 Mo1 O8 85.20(9) . .
O2 Mo1 O8 71.39(9) . .
O6 Mo1 O8 72.04(8) 3_756 .
O4 Mo1 Mo3 85.74(9) . .
O11 Mo1 Mo3 134.85(9) . .
O9 Mo1 Mo3 119.12(8) . .
O2 Mo1 Mo3 35.01(7) . .
O6 Mo1 Mo3 41.86(6) 3_756 .
O8 Mo1 Mo3 78.93(6) . .
O1 Mo2 O13 103.89(13) . .
O1 Mo2 O5 100.41(11) . .
O13 Mo2 O5 100.87(12) . .
O1 Mo2 O8 98.19(11) . .
O13 Mo2 O8 101.24(12) . .
O5 Mo2 O8 146.62(10) . .
O1 Mo2 O6 94.12(11) . .
O13 Mo2 O6 161.89(11) . .
O5 Mo2 O6 77.36(9) . .
O8 Mo2 O6 73.86(9) . .
O1 Mo2 O2 164.62(11) . .
O13 Mo2 O2 89.97(11) . .
O5 Mo2 O2 83.17(9) . .
O8 Mo2 O2 72.15(9) . .
O6 Mo2 O2 71.93(8) . .
O1 Mo2 Mo3 86.13(9) . 3_756
O13 Mo2 Mo3 136.26(9) . 3_756
O5 Mo2 Mo3 119.32(7) . 3_756
O8 Mo2 Mo3 35.08(7) . 3_756
O6 Mo2 Mo3 41.96(6) . 3_756
O2 Mo2 Mo3 79.15(6) . 3_756
O3 Mo3 O10 104.34(12) . .
O3 Mo3 O2 101.51(11) . .
O10 Mo3 O2 96.31(11) . .
O3 Mo3 O8 101.22(11) . 3_756
O10 Mo3 O8 97.10(11) . 3_756
O2 Mo3 O8 149.76(10) . 3_756
O3 Mo3 O6 99.43(11) . 3_756
O10 Mo3 O6 156.22(10) . 3_756
O2 Mo3 O6 78.51(10) . 3_756
O8 Mo3 O6 78.32(9) 3_756 3_756
O3 Mo3 O6 175.07(11) . .
O10 Mo3 O6 80.59(9) . .
O2 Mo3 O6 77.67(9) . .
O8 Mo3 O6 77.97(9) 3_756 .
O6 Mo3 O6 75.64(9) 3_756 .
O3 Mo3 Mo2 90.80(9) . 3_756
O10 Mo3 Mo2 132.65(8) . 3_756
O2 Mo3 Mo2 124.65(7) . 3_756
O8 Mo3 Mo2 35.57(7) 3_756 3_756
O6 Mo3 Mo2 46.17(6) 3_756 3_756
O6 Mo3 Mo2 85.76(6) . 3_756
O3 Mo3 Mo1 90.67(9) . .
O10 Mo3 Mo1 132.43(8) . .
O2 Mo3 Mo1 36.13(7) . .
O8 Mo3 Mo1 124.28(7) 3_756 .
O6 Mo3 Mo1 45.97(6) 3_756 .
O6 Mo3 Mo1 85.86(6) . .
Mo2 Mo3 Mo1 90.943(11) 3_756 .
O12 Mo4 O7 104.17(12) . .
O12 Mo4 O9 104.25(12) . 3_756
O7 Mo4 O9 97.48(12) . 3_756
O12 Mo4 O5 102.86(13) . .
O7 Mo4 O5 98.35(11) . .
O9 Mo4 O5 144.01(11) 3_756 .
O12 Mo4 O10 89.17(10) . .
O7 Mo4 O10 166.65(11) . .
O9 Mo4 O10 79.40(10) 3_756 .
O5 Mo4 O10 77.78(9) . .
O12 Mo4 O6 158.69(10) . .
O7 Mo4 O6 97.13(10) . .
O9 Mo4 O6 72.99(9) 3_756 .
O5 Mo4 O6 73.12(9) . .
O10 Mo4 O6 69.52(8) . .
N2 Cu1 N6 176.24(13) . .
N2 Cu1 O7 94.04(11) . .
N6 Cu1 O7 88.52(11) . .
N2 Cu1 N1 80.18(12) . .
N6 Cu1 N1 99.94(13) . .
O7 Cu1 N1 135.16(12) . .
N2 Cu1 N5 96.62(12) . .
N6 Cu1 N5 80.09(13) . .
O7 Cu1 N5 103.22(12) . .
N1 Cu1 N5 121.58(12) . .
Mo3 O2 Mo1 108.86(11) . .
Mo3 O2 Mo2 110.32(10) . .
Mo1 O2 Mo2 103.90(10) . .
Mo4 O5 Mo2 118.61(13) . .
Mo3 O6 Mo1 92.17(9) 3_756 3_756
Mo3 O6 Mo2 91.87(9) 3_756 .
Mo1 O6 Mo2 163.19(11) 3_756 .
Mo3 O6 Mo3 104.36(9) 3_756 .
Mo1 O6 Mo3 97.46(8) 3_756 .
Mo2 O6 Mo3 97.33(9) . .
Mo3 O6 Mo4 165.18(11) 3_756 .
Mo1 O6 Mo4 86.04(8) 3_756 .
Mo2 O6 Mo4 85.89(8) . .
Mo3 O6 Mo4 90.46(8) . .
Mo4 O7 Cu1 148.03(15) . .
Mo3 O8 Mo2 109.35(11) 3_756 .
Mo3 O8 Mo1 109.53(10) 3_756 .
Mo2 O8 Mo1 104.13(9) . .
Mo4 O9 Mo1 119.74(13) 3_756 .
Mo3 O10 Mo4 119.43(12) . .
N1 C1 C2 122.9(4) . .
N1 C1 H1A 118.6 . .
C2 C1 H1A 118.6 . .
C3 C2 C1 118.6(4) . .
C3 C2 H2A 120.7 . .
C1 C2 H2A 120.7 . .
C2 C3 C4 119.5(4) . .
C2 C3 H3A 120.2 . .
C4 C3 H3A 120.2 . .
C5 C4 C3 118.6(4) . .
C5 C4 H4A 120.7 . .
C3 C4 H4A 120.7 . .
N1 C5 C4 122.7(4) . .
N1 C5 C6 113.6(3) . .
C4 C5 C6 123.7(3) . .
N2 C6 C7 109.7(3) . .
N2 C6 C5 116.4(3) . .
C7 C6 C5 133.8(3) . .
C8 C7 C6 104.8(3) . .
C8 C7 H7A 127.6 . .
C6 C7 H7A 127.6 . .
N3 C8 C7 109.1(3) . .
N3 C8 H8A 125.5 . .
C7 C8 H8A 125.5 . .
N3 C9 C10 110.6(3) . .
N3 C9 H9A 109.5 . .
C10 C9 H9A 109.5 . .
N3 C9 H9B 109.5 . .
C10 C9 H9B 109.5 . .
H9A C9 H9B 108.1 . .
C11 C10 C15 118.7(3) . .
C11 C10 C9 119.6(3) . .
C15 C10 C9 121.6(3) . .
C12 C11 C10 121.5(4) . .
C12 C11 H11A 119.3 . .
C10 C11 H11A 119.2 . .
C13 C12 C11 119.8(4) . .
C13 C12 H12A 120.1 . .
C11 C12 H12A 120.1 . .
C12 C13 C14 119.6(4) . .
C12 C13 H13A 120.2 . .
C14 C13 H13A 120.2 . .
C15 C14 C13 121.3(4) . .
C15 C14 H14A 119.4 . .
C13 C14 H14A 119.4 . .
C14 C15 C10 119.1(4) . .
C14 C15 C16 118.3(3) . .
C10 C15 C16 122.4(3) . .
N4 C16 C15 114.9(3) . .
N4 C16 H16A 108.6 . .
C15 C16 H16A 108.6 . .
N4 C16 H16B 108.6 . .
C15 C16 H16B 108.6 . .
H16A C16 H16B 107.5 . .
N4 C17 C18 108.6(4) . .
N4 C17 H17A 125.7 . .
C18 C17 H17A 125.7 . .
C17 C18 C19 104.9(4) . .
C17 C18 H18A 127.5 . .
C19 C18 H18A 127.5 . .
N5 C19 C18 110.6(4) . .
N5 C19 C20 116.1(3) . .
C18 C19 C20 133.3(4) . .
N6 C20 C21 121.0(4) . .
N6 C20 C19 115.7(3) . .
C21 C20 C19 123.2(4) . .
C20 C21 C22 118.8(4) . .
C20 C21 H21A 120.6 . .
C22 C21 H21A 120.6 . .
C23 C22 C21 120.0(4) . .
C23 C22 H22A 120.0 . .
C21 C22 H22A 120.0 . .
C22 C23 C24 119.0(4) . .
C22 C23 H23A 120.5 . .
C24 C23 H23A 120.5 . .
N6 C24 C23 121.8(4) . .
N6 C24 H24A 119.1 . .
C23 C24 H24A 119.1 . .
C1 N1 C5 117.7(3) . .
C1 N1 Cu1 129.4(3) . .
C5 N1 Cu1 112.8(2) . .
C6 N2 N3 106.9(3) . .
C6 N2 Cu1 116.4(3) . .
N3 N2 Cu1 135.2(2) . .
C8 N3 N2 109.4(3) . .
C8 N3 C9 128.5(3) . .
N2 N3 C9 122.0(3) . .
C17 N4 N5 110.7(3) . .
C17 N4 C16 127.2(3) . .
N5 N4 C16 121.2(3) . .
C19 N5 N4 105.2(3) . .
C19 N5 Cu1 108.3(2) . .
N4 N5 Cu1 139.6(2) . .
C24 N6 C20 119.3(3) . .
C24 N6 Cu1 126.0(3) . .
C20 N6 Cu1 114.6(3) . .

loop_
_geom_bond_atom_site_label_1
_geom_bond_atom_site_label_2
_geom_bond_distance
_geom_bond_site_symmetry_2
Mo1 O4 1.694(2) .
Mo1 O11 1.703(3) .
Mo1 O9 1.907(3) .
Mo1 O2 2.005(2) .
Mo1 O6 2.316(2) 3_756
Mo1 O8 2.350(2) .
Mo1 Mo3 3.2189(4) .
Mo2 O1 1.703(2) .
Mo2 O13 1.704(3) .
Mo2 O5 1.916(2) .
Mo2 O8 1.981(2) .
Mo2 O6 2.319(2) .
Mo2 O2 2.334(2) .
Mo2 Mo3 3.2128(4) 3_756
Mo3 O3 1.688(2) .
Mo3 O10 1.754(2) .
Mo3 O2 1.952(2) .
Mo3 O8 1.957(2) 3_756
Mo3 O6 2.149(2) 3_756
Mo3 O6 2.374(2) .
Mo3 Mo2 3.2128(4) 3_756
Mo4 O12 1.696(3) .
Mo4 O7 1.745(2) .
Mo4 O9 1.894(3) 3_756
Mo4 O5 1.904(3) .
Mo4 O10 2.242(2) .
Mo4 O6 2.498(2) .
Cu1 N2 1.957(3) .
Cu1 N6 1.987(3) .
Cu1 O7 2.063(2) .
Cu1 N1 2.085(3) .
Cu1 N5 2.140(3) .
O6 Mo3 2.149(2) 3_756
O6 Mo1 2.316(2) 3_756
O8 Mo3 1.957(2) 3_756
O9 Mo4 1.894(3) 3_756
C1 N1 1.332(5) .
C1 C2 1.386(6) .
C1 H1A 0.9500 .
C2 C3 1.371(6) .
C2 H2A 0.9500 .
C3 C4 1.389(6) .
C3 H3A 0.9500 .
C4 C5 1.365(5) .
C4 H4A 0.9500 .
C5 N1 1.361(5) .
C5 C6 1.459(5) .
C6 N2 1.335(5) .
C6 C7 1.398(5) .
C7 C8 1.356(6) .
C7 H7A 0.9500 .
C8 N3 1.343(5) .
C8 H8A 0.9500 .
C9 N3 1.466(5) .
C9 C10 1.501(5) .
C9 H9A 0.9900 .
C9 H9B 0.9900 .
C10 C11 1.392(5) .
C10 C15 1.398(5) .
C11 C12 1.377(5) .
C11 H11A 0.9500 .
C12 C13 1.373(6) .
C12 H12A 0.9500 .
C13 C14 1.387(6) .
C13 H13A 0.9500 .
C14 C15 1.385(5) .
C14 H14A 0.9500 .
C15 C16 1.506(5) .
C16 N4 1.475(5) .
C16 H16A 0.9900 .
C16 H16B 0.9900 .
C17 N4 1.333(5) .
C17 C18 1.356(6) .
C17 H17A 0.9500 .
C18 C19 1.385(6) .
C18 H18A 0.9500 .
C19 N5 1.343(5) .
C19 C20 1.459(5) .
C20 N6 1.357(5) .
C20 C21 1.383(6) .
C21 C22 1.384(7) .
C21 H21A 0.9500 .
C22 C23 1.360(7) .
C22 H22A 0.9500 .
C23 C24 1.386(6) .
C23 H23A 0.9500 .
C24 N6 1.338(5) .
C24 H24A 0.9500 .
N2 N3 1.347(4) .
N4 N5 1.348(4) .

loop_
_platon_squeeze_void_nr
_platon_squeeze_void_average_x
_platon_squeeze_void_average_y
_platon_squeeze_void_average_z
_platon_squeeze_void_volume
_platon_squeeze_void_count_electrons
1 0.297 0.016 0.024 19.2 52.8
2 0.297 0.484 0.524 19.2 25.0
3 0.703 -0.016 0.976 19.2 33.7
4 0.703 0.516 0.476 19.2 73.8
